data_1548589
loop_
_publ_author_name
'Arif, T.'
'Cazorla, C.'
'Bogliotti, N.'
'Saleh, N.'
'Blanchard, F.'
'Gandon, V.'
'M\'etivier, R.'
'Xie, J.'
'Voituriez, A.'
'Marinetti, A.'

_publ_section_title
;
 Bimetallic gold(i) complexes of photoswitchable phosphines: synthesis and
 uses in cooperative catalysis
;
_journal_issue 3
_journal_name_full 'Catalysis Science &amp; Technology'
_journal_page_first 710
_journal_paper_doi 10.1039/C7CY01614J
_journal_volume 8
_journal_year 2018
_chemical_formula_moiety 'C36 H24 Au2 Cl2 F4 N2 P2, 0.8(C H Cl3)'
_chemical_formula_sum 'C36.8 H24.8 Au2 Cl4.4 F4 N2 P2'
_chemical_formula_weight 1182.85
_space_group_crystal_system monoclinic
_space_group_IT_number 14
_space_group_name_Hall '-P 2ybc'
_space_group_name_H-M_alt 'P 1 21/c 1'
_symmetry_space_group_name_Hall '-P 2ybc'
_symmetry_space_group_name_H-M 'P 1 21/c 1'
_atom_sites_solution_hydrogens geom
_atom_sites_solution_primary dual
_audit_creation_date 2016-09-16
_audit_creation_method
;
Olex2 1.2
(compiled 2016.09.09 svn.r3337 for OlexSys, GUI svn.r5227)
;
_audit_update_record
;
2016-09-16 deposited with the CCDC.
2017-12-12 downloaded from the CCDC.
;
_cell_angle_alpha 90
_cell_angle_beta 97.085(10)
_cell_angle_gamma 90
_cell_formula_units_Z 4
_cell_length_a 18.4530(16)
_cell_length_b 18.5065(19)
_cell_length_c 11.1568(13)
_cell_measurement_reflns_used 4093
_cell_measurement_temperature 250
_cell_measurement_theta_max 28.6660
_cell_measurement_theta_min 3.6920
_cell_volume 3781.0(7)
_computing_cell_refinement 'CrysAlisPro 1.171.39.7b (Rigaku OD, 2015)'
_computing_data_collection 'CrysAlisPro 1.171.39.7b (Rigaku OD, 2015)'
_computing_data_reduction 'CrysAlisPro 1.171.39.7b (Rigaku OD, 2015)'
_computing_molecular_graphics 'Olex2 (Dolomanov et al., 2009)'
_computing_publication_material 'Olex2 (Dolomanov et al., 2009)'
_computing_structure_refinement 'ShelXL (Sheldrick, 2015)'
_computing_structure_solution 'ShelXT (Sheldrick, 2015)'
_diffrn_ambient_temperature 250
_diffrn_detector PILT
_diffrn_detector_area_resol_mean 5.8140
_diffrn_measured_fraction_theta_full 0.997
_diffrn_measured_fraction_theta_max 0.897
_diffrn_measurement_details
'List of Runs (angles in degrees, time in seconds): # Type Start End Width t~exp~ \w \q \k \f Frames -------------------------------------------------------------------------- 1 \w -69.00 85.00 0.50 30.00 -- -5.00 8.00 -36.00 308 2 \w -41.00 85.00 0.50 30.00 -- -5.00 72.00-144.00 252 3 \w -79.00 33.50 0.50 30.00 -- -5.00 -24.00 -72.00 225 4 \w -95.00 -50.00 0.50 30.00 -- -5.00 -8.00-180.00 90'
_diffrn_measurement_device 'AFC12 (Right): Kappa 3 circle'
_diffrn_measurement_device_type 'Rigaku Pilatus 200K'
_diffrn_measurement_method 'profile data from \w-scans'
_diffrn_measurement_specimen_support Fiber
_diffrn_orient_matrix_type 'CrysAlisPro convention (1999,Acta A55,543-557)'
_diffrn_orient_matrix_UB_11 -0.0287965000
_diffrn_orient_matrix_UB_12 -0.0044830000
_diffrn_orient_matrix_UB_13 0.0359027000
_diffrn_orient_matrix_UB_21 -0.0159358000
_diffrn_orient_matrix_UB_22 -0.0265916000
_diffrn_orient_matrix_UB_23 -0.0407379000
_diffrn_orient_matrix_UB_31 0.0204553000
_diffrn_orient_matrix_UB_32 -0.0272537000
_diffrn_orient_matrix_UB_33 0.0339145000
_diffrn_radiation_monochromator Confocal
_diffrn_radiation_probe x-ray
_diffrn_radiation_type MoK\a
_diffrn_radiation_wavelength 0.71073
_diffrn_reflns_av_R_equivalents 0.0781
_diffrn_reflns_av_unetI/netI 0.0596
_diffrn_reflns_Laue_measured_fraction_full 0.997
_diffrn_reflns_Laue_measured_fraction_max 0.897
_diffrn_reflns_limit_h_max 25
_diffrn_reflns_limit_h_min -25
_diffrn_reflns_limit_k_max 25
_diffrn_reflns_limit_k_min -24
_diffrn_reflns_limit_l_max 15
_diffrn_reflns_limit_l_min -15
_diffrn_reflns_number 55840
_diffrn_reflns_point_group_measured_fraction_full 0.997
_diffrn_reflns_point_group_measured_fraction_max 0.897
_diffrn_reflns_theta_full 25.242
_diffrn_reflns_theta_max 29.778
_diffrn_reflns_theta_min 3.489
_diffrn_source MicroMax003_Mo
_diffrn_source_current 0.6
_diffrn_source_power 0.0
_diffrn_source_type 'Enhance (Mo) X-ray Source'
_diffrn_source_voltage 50.0
_exptl_absorpt_coefficient_mu 8.198
_exptl_absorpt_correction_T_max 0.04465
_exptl_absorpt_correction_T_min 0.02146
_exptl_absorpt_correction_type multi-scan
_exptl_absorpt_process_details
;
CrysAlisPro 1.171.39.7b (Rigaku Oxford Diffraction, 2015)
Spherical absorption correction
 using equivalent radius and absorption coefficient.
Empirical absorption correction using spherical harmonics,
 implemented in SCALE3 ABSPACK scaling algorithm.
;
_exptl_crystal_colour Colorless
_exptl_crystal_density_diffrn 2.078
_exptl_crystal_description block
_exptl_crystal_F_000 2234
_exptl_crystal_preparation Fiber
_exptl_crystal_size_max 0.24
_exptl_crystal_size_mid 0.16
_exptl_crystal_size_min 0.11
_refine_diff_density_max 1.255
_refine_diff_density_min -0.975
_refine_diff_density_rms 0.149
_refine_ls_extinction_method none
_refine_ls_goodness_of_fit_ref 1.029
_refine_ls_hydrogen_treatment constr
_refine_ls_matrix_type full
_refine_ls_number_parameters 493
_refine_ls_number_reflns 9695
_refine_ls_number_restraints 36
_refine_ls_restrained_S_all 1.037
_refine_ls_R_factor_all 0.0727
_refine_ls_R_factor_gt 0.0403
_refine_ls_shift/su_max 0.002
_refine_ls_shift/su_mean 0.000
_refine_ls_structure_factor_coef Fsqd
_refine_ls_weighting_details 'w=1/[\s^2^(Fo^2^)+(0.0513P)^2^+0.9699P] where P=(Fo^2^+2Fc^2^)/3'
_refine_ls_weighting_scheme calc
_refine_ls_wR_factor_gt 0.0991
_refine_ls_wR_factor_ref 0.1115
_reflns_Friedel_coverage 0.000
_reflns_number_gt 6431
_reflns_number_total 9695
_reflns_threshold_expression 'I > 2\s(I)'
_cod_data_source_file c7cy01614j2.cif
_cod_data_source_block ta1079-out
_cod_depositor_comments
;
The following automatic conversions were performed:

'_exptl_absorpt_correction_type' value 'Multi-scan' changed to
'multi-scan' according to
/home/data/users/saulius/crontab/automatic-downloads/rss-feeds/RSC/lib/dictionaries/cif_core.dic
dictionary named 'cif_core.dic' version 2.4.2 from 2011-04-26.

Automatic conversion script
Id: cif_fix_values 4973 2017-02-22 13:04:09Z antanas 

 Adding full bibliography for 1548586--1548589.cif.
;
_cod_original_formula_sum 'C36.80 H24.80 Au2 Cl4.40 F4 N2 P2'
_cod_database_code 1548589
_shelxl_version_number 2013-4
_chemical_oxdiff_formula C36.8H24.8Au2Cl4.5F4N2P2
_shelx_space_group_comment
;
The symmetry employed for this shelxl refinement is uniquely defined
by the following loop, which should always be used as a source of
symmetry information in preference to the above space-group names.
They are only intended as comments.
;
_reflns_odcompleteness_completeness 99.62
_reflns_odcompleteness_iscentric 1
_reflns_odcompleteness_theta 26.32
_olex2_refinement_description
;
1. Fixed Uiso
 At 1.2 times of:
  All C(H) groups
2. Rigid body (RIGU) restrains
 Cl8, C38, H38, Cl6, Cl7
 with sigma for 1-2 distances of 0.004 and sigma for 1-3 distances of 0.004
 Cl5, Cl4, Cl3, C37, H37
 with sigma for 1-2 distances of 0.004 and sigma for 1-3 distances of 0.004
3. Others
 Fixed Sof: Cl8(0.4) C38(0.4) H38(0.4) Cl6(0.4) Cl7(0.4) Cl5(0.4) Cl4(0.4)
 Cl3(0.4) C37(0.4) H37(0.4)
4.a Free rotating group:
 Cl8(C38,Cl6,Cl7), Cl5(Cl4,Cl3,C37)
4.b Ternary CH refined with riding coordinates:
 C38(H38), C37(H37)
4.c Aromatic/amide H refined with riding coordinates:
 C2(H2), C3(H3), C4(H4), C5(H5), C6(H6), C8(H8), C9(H9), C10(H10), C11(H11),
 C12(H12), C14(H14), C15(H15), C20(H20), C21(H21), C22(H22), C23(H23), C24(H24),
  C26(H26), C27(H27), C28(H28), C29(H29), C30(H30), C35(H35), C36(H36)
;
_olex2_submission_special_instructions 'No special instructions were received'
_oxdiff_exptl_absorpt_empirical_details
;
Empirical correction (ABSPACK) includes:
- Absorption correction using spherical harmonics
- Frame scaling
;
_oxdiff_exptl_absorpt_empirical_full_max 1.675
_oxdiff_exptl_absorpt_empirical_full_min 0.536

loop_
_space_group_symop_operation_xyz
'x, y, z'
'-x, y+1/2, -z+1/2'
'-x, -y, -z'
'x, -y-1/2, z-1/2'

loop_
_atom_site_label
_atom_site_type_symbol
_atom_site_fract_x
_atom_site_fract_y
_atom_site_fract_z
_atom_site_U_iso_or_equiv
_atom_site_adp_type
_atom_site_occupancy
_atom_site_site_symmetry_order
_atom_site_calc_flag
_atom_site_refinement_flags_posn
_atom_site_refinement_flags_adp
_atom_site_refinement_flags_occupancy
_atom_site_disorder_assembly
_atom_site_disorder_group
Au1 Au 0.59832(2) 0.60511(2) 0.51272(2) 0.05450(9) Uani 1 1 d . . . . .
Au2 Au 0.97394(2) 0.38836(2) 0.66358(2) 0.05508(9) Uani 1 1 d . . . . .
C1 C 0.5510(3) 0.5387(3) 0.7651(4) 0.0483(12) Uani 1 1 d . . . . .
C2 C 0.5449(3) 0.6070(3) 0.8148(6) 0.0608(15) Uani 1 1 d . . . . .
H2 H 0.5781 0.6433 0.7993 0.073 Uiso 1 1 calc R . . . .
C3 C 0.4915(4) 0.6222(4) 0.8859(6) 0.0709(17) Uani 1 1 d . . . . .
H3 H 0.4887 0.6682 0.9208 0.085 Uiso 1 1 calc R . . . .
C4 C 0.4418(4) 0.5687(4) 0.9057(5) 0.0703(18) Uani 1 1 d . . . . .
H4 H 0.4042 0.5791 0.9528 0.084 Uiso 1 1 calc R . . . .
C5 C 0.4464(3) 0.5011(4) 0.8576(5) 0.0643(16) Uani 1 1 d . . . . .
H5 H 0.4121 0.4655 0.8714 0.077 Uiso 1 1 calc R . . . .
C6 C 0.5022(3) 0.4850(4) 0.7881(5) 0.0573(14) Uani 1 1 d . . . . .
H6 H 0.5067 0.4382 0.7571 0.069 Uiso 1 1 calc R . . . .
C7 C 0.7072(3) 0.5320(3) 0.7557(5) 0.0537(13) Uani 1 1 d . . . . .
C8 C 0.7688(3) 0.5266(4) 0.6955(6) 0.0733(18) Uani 1 1 d . . . . .
H8 H 0.7635 0.5226 0.6109 0.088 Uiso 1 1 calc R . . . .
C9 C 0.8374(3) 0.5273(4) 0.7597(7) 0.081(2) Uani 1 1 d . . . . .
H9 H 0.8788 0.5240 0.7186 0.097 Uiso 1 1 calc R . . . .
C10 C 0.8458(4) 0.5326(4) 0.8834(7) 0.0723(18) Uani 1 1 d . . . . .
H10 H 0.8928 0.5325 0.9269 0.087 Uiso 1 1 calc R . . . .
C11 C 0.7863(4) 0.5380(4) 0.9426(6) 0.0718(17) Uani 1 1 d . . . . .
H11 H 0.7918 0.5423 1.0272 0.086 Uiso 1 1 calc R . . . .
C12 C 0.7164(3) 0.5371(3) 0.8770(5) 0.0626(15) Uani 1 1 d . . . . .
H12 H 0.6751 0.5401 0.9185 0.075 Uiso 1 1 calc R . . . .
C13 C 0.6133(3) 0.4337(3) 0.6102(4) 0.0460(11) Uani 1 1 d . . . . .
C14 C 0.5891(3) 0.4185(3) 0.4889(5) 0.0502(12) Uani 1 1 d . . . . .
H14 H 0.5714 0.4564 0.4373 0.060 Uiso 1 1 calc R . . . .
C15 C 0.5903(3) 0.3503(3) 0.4435(5) 0.0510(13) Uani 1 1 d . . . . .
H15 H 0.5727 0.3410 0.3623 0.061 Uiso 1 1 calc R . . . .
C16 C 0.6178(3) 0.2951(3) 0.5186(5) 0.0458(11) Uani 1 1 d . . . . .
C17 C 0.6437(3) 0.3070(3) 0.6382(4) 0.0459(11) Uani 1 1 d . . . . .
C18 C 0.6381(3) 0.3760(3) 0.6819(4) 0.0463(12) Uani 1 1 d . . . . .
C19 C 0.8457(3) 0.4457(3) 0.4410(5) 0.0503(12) Uani 1 1 d . . . . .
C20 C 0.8751(3) 0.5149(3) 0.4554(6) 0.0686(17) Uani 1 1 d . . . . .
H20 H 0.9229 0.5215 0.4939 0.082 Uiso 1 1 calc R . . . .
C21 C 0.8334(4) 0.5741(4) 0.4126(8) 0.087(2) Uani 1 1 d . . . . .
H21 H 0.8530 0.6210 0.4218 0.104 Uiso 1 1 calc R . . . .
C22 C 0.7635(4) 0.5640(4) 0.3565(8) 0.088(2) Uani 1 1 d . . . . .
H22 H 0.7351 0.6042 0.3288 0.105 Uiso 1 1 calc R . . . .
C23 C 0.7343(4) 0.4951(4) 0.3405(6) 0.0707(17) Uani 1 1 d . . . . .
H23 H 0.6871 0.4883 0.2998 0.085 Uiso 1 1 calc R . . . .
C24 C 0.7757(3) 0.4367(3) 0.3855(5) 0.0545(13) Uani 1 1 d . . . . .
H24 H 0.7556 0.3900 0.3778 0.065 Uiso 1 1 calc R . . . .
C25 C 0.9554(3) 0.3549(3) 0.3599(5) 0.0531(13) Uani 1 1 d . . . . .
C26 C 1.0126(3) 0.3083(4) 0.3723(6) 0.0671(16) Uani 1 1 d . . . . .
H26 H 1.0277 0.2859 0.4469 0.080 Uiso 1 1 calc R . . . .
C27 C 1.0492(4) 0.2942(4) 0.2704(8) 0.085(2) Uani 1 1 d . . . . .
H27 H 1.0878 0.2607 0.2764 0.102 Uiso 1 1 calc R . . . .
C28 C 1.0290(4) 0.3283(4) 0.1650(6) 0.0757(19) Uani 1 1 d . . . . .
H28 H 1.0542 0.3188 0.0985 0.091 Uiso 1 1 calc R . . . .
C29 C 0.9733(4) 0.3757(5) 0.1532(6) 0.081(2) Uani 1 1 d . . . . .
H29 H 0.9604 0.3993 0.0790 0.098 Uiso 1 1 calc R . . . .
C30 C 0.9346(4) 0.3902(4) 0.2505(5) 0.0653(17) Uani 1 1 d . . . . .
H30 H 0.8954 0.4229 0.2424 0.078 Uiso 1 1 calc R . . . .
C31 C 0.8485(3) 0.2909(3) 0.4949(4) 0.0443(11) Uani 1 1 d . . . . .
C32 C 0.8025(3) 0.2858(3) 0.5836(4) 0.0455(11) Uani 1 1 d . . . . .
C33 C 0.7628(3) 0.2245(3) 0.6033(4) 0.0453(11) Uani 1 1 d . . . . .
C34 C 0.7726(3) 0.1649(3) 0.5293(5) 0.0487(12) Uani 1 1 d . . . . .
C35 C 0.8162(3) 0.1670(3) 0.4394(4) 0.0514(13) Uani 1 1 d . . . . .
H35 H 0.8205 0.1265 0.3900 0.062 Uiso 1 1 calc R . . . .
C36 C 0.8539(3) 0.2300(3) 0.4225(5) 0.0504(12) Uani 1 1 d . . . . .
H36 H 0.8841 0.2319 0.3605 0.060 Uiso 1 1 calc R . . . .
Cl1 Cl 0.57157(10) 0.68576(9) 0.35919(16) 0.0770(5) Uani 1 1 d . . . . .
Cl2 Cl 1.03851(13) 0.40628(12) 0.84780(15) 0.0911(6) Uani 1 1 d . . . . .
F1 F 0.6582(2) 0.38673(18) 0.7997(3) 0.0629(8) Uani 1 1 d . . . . .
F2 F 0.61820(18) 0.22678(17) 0.4764(3) 0.0567(7) Uani 1 1 d . . . . .
F3 F 0.79638(17) 0.34324(16) 0.6558(3) 0.0540(7) Uani 1 1 d . . . . .
F4 F 0.7364(2) 0.10434(16) 0.5506(3) 0.0622(8) Uani 1 1 d . . . . .
N1 N 0.6699(3) 0.2504(3) 0.7220(4) 0.0526(11) Uani 1 1 d . . . . .
N2 N 0.7228(3) 0.2125(2) 0.7040(4) 0.0500(10) Uani 1 1 d . . . . .
P1 P 0.61864(7) 0.52669(8) 0.66464(12) 0.0484(3) Uani 1 1 d . . . . .
P2 P 0.90543(7) 0.37095(8) 0.48767(11) 0.0461(3) Uani 1 1 d . . . . .
Cl8 Cl 0.1948(3) 0.2908(5) 0.9662(7) 0.129(3) Uani 0.4 1 d . U P A 1
C38 C 0.2719(3) 0.2554(3) 0.9061(6) 0.114(6) Uani 0.4 1 d G U P A 1
H38 H 0.2881 0.2117 0.9533 0.136 Uiso 0.4 1 calc R U P A 1
Cl6 Cl 0.2489(5) 0.2287(4) 0.7536(7) 0.121(3) Uani 0.4 1 d G U P A 1
Cl7 Cl 0.3454(3) 0.3178(6) 0.9216(9) 0.103(4) Uani 0.4 1 d G U P A 1
Cl5 Cl 0.3278(5) 0.3333(5) 0.9070(9) 0.095(3) Uani 0.4 1 d . U P B 2
Cl4 Cl 0.2156(7) 0.2700(6) 1.0377(10) 0.220(7) Uani 0.4 1 d G U P B 2
Cl3 Cl 0.2546(5) 0.1994(4) 0.8205(10) 0.167(5) Uani 0.4 1 d G U P B 2
C37 C 0.2867(5) 0.2521(4) 0.9489(7) 0.157(8) Uani 0.4 1 d G U P B 2
H37 H 0.3246 0.2237 0.9989 0.189 Uiso 0.4 1 calc R U P B 2

loop_
_atom_site_aniso_label
_atom_site_aniso_U_11
_atom_site_aniso_U_22
_atom_site_aniso_U_33
_atom_site_aniso_U_23
_atom_site_aniso_U_13
_atom_site_aniso_U_12
Au1 0.05442(14) 0.05611(15) 0.05254(14) 0.00253(9) 0.00496(10) -0.00033(9)
Au2 0.05944(14) 0.06476(16) 0.03929(12) 0.00068(9) -0.00087(9) -0.01185(10)
C1 0.046(3) 0.059(3) 0.040(3) -0.001(2) 0.005(2) 0.004(2)
C2 0.058(3) 0.065(4) 0.059(4) -0.005(3) 0.007(3) 0.010(3)
C3 0.073(4) 0.075(4) 0.064(4) -0.008(3) 0.007(3) 0.020(4)
C4 0.061(4) 0.099(5) 0.052(3) 0.002(3) 0.012(3) 0.024(4)
C5 0.052(3) 0.087(5) 0.053(3) 0.015(3) 0.003(3) 0.006(3)
C6 0.052(3) 0.070(4) 0.049(3) -0.004(3) 0.002(2) 0.002(3)
C7 0.052(3) 0.052(3) 0.055(3) -0.005(3) 0.000(2) -0.001(2)
C8 0.059(4) 0.098(5) 0.061(4) -0.017(4) -0.002(3) 0.003(4)
C9 0.051(3) 0.094(5) 0.097(5) -0.032(4) 0.004(3) 0.001(3)
C10 0.060(4) 0.062(4) 0.087(5) -0.010(3) -0.021(3) -0.008(3)
C11 0.075(4) 0.078(5) 0.057(4) 0.002(3) -0.010(3) -0.011(4)
C12 0.060(3) 0.068(4) 0.059(3) 0.001(3) 0.004(3) -0.009(3)
C13 0.040(3) 0.054(3) 0.044(3) -0.001(2) 0.007(2) 0.000(2)
C14 0.046(3) 0.063(3) 0.041(3) 0.001(2) 0.002(2) 0.004(2)
C15 0.042(3) 0.072(4) 0.037(3) -0.006(3) -0.001(2) -0.001(2)
C16 0.044(3) 0.051(3) 0.043(3) -0.005(2) 0.011(2) -0.008(2)
C17 0.047(3) 0.055(3) 0.037(2) 0.003(2) 0.012(2) 0.000(2)
C18 0.046(3) 0.060(3) 0.032(2) 0.000(2) 0.006(2) -0.004(2)
C19 0.050(3) 0.059(3) 0.043(3) 0.003(2) 0.011(2) -0.008(3)
C20 0.054(3) 0.059(4) 0.095(5) 0.010(3) 0.015(3) -0.007(3)
C21 0.075(5) 0.061(4) 0.129(7) 0.014(4) 0.031(5) -0.007(4)
C22 0.081(5) 0.083(5) 0.103(6) 0.035(5) 0.027(4) 0.020(4)
C23 0.067(4) 0.081(5) 0.063(4) 0.020(3) 0.002(3) 0.012(3)
C24 0.060(3) 0.055(3) 0.049(3) -0.003(3) 0.007(2) -0.001(3)
C25 0.047(3) 0.067(4) 0.047(3) -0.004(3) 0.010(2) -0.013(3)
C26 0.063(4) 0.069(4) 0.072(4) 0.007(3) 0.020(3) 0.001(3)
C27 0.072(4) 0.070(4) 0.120(7) -0.013(4) 0.041(4) 0.001(4)
C28 0.084(5) 0.085(5) 0.064(4) -0.010(4) 0.031(4) -0.022(4)
C29 0.083(5) 0.113(6) 0.050(4) 0.004(4) 0.019(3) -0.014(4)
C30 0.065(4) 0.091(5) 0.040(3) 0.005(3) 0.009(3) -0.003(3)
C31 0.045(3) 0.051(3) 0.036(2) 0.001(2) 0.000(2) -0.006(2)
C32 0.053(3) 0.049(3) 0.034(2) 0.003(2) 0.003(2) 0.001(2)
C33 0.051(3) 0.050(3) 0.035(2) 0.002(2) 0.006(2) 0.000(2)
C34 0.052(3) 0.049(3) 0.044(3) 0.002(2) 0.003(2) -0.004(2)
C35 0.056(3) 0.053(3) 0.044(3) -0.007(2) 0.004(2) 0.002(2)
C36 0.050(3) 0.061(3) 0.040(3) -0.001(2) 0.006(2) 0.000(3)
Cl1 0.0938(12) 0.0665(10) 0.0690(10) 0.0152(8) 0.0039(9) -0.0052(9)
Cl2 0.1186(15) 0.0989(14) 0.0474(9) -0.0014(8) -0.0229(9) -0.0193(11)
F1 0.078(2) 0.066(2) 0.0427(17) -0.0033(14) 0.0004(15) 0.0028(16)
F2 0.0700(19) 0.0546(18) 0.0461(16) -0.0064(14) 0.0098(14) -0.0036(15)
F3 0.0681(19) 0.0532(18) 0.0428(15) -0.0060(13) 0.0151(14) -0.0103(15)
F4 0.073(2) 0.0494(18) 0.067(2) 0.0001(15) 0.0171(17) -0.0069(15)
N1 0.070(3) 0.055(3) 0.036(2) 0.0009(19) 0.015(2) -0.010(2)
N2 0.060(3) 0.049(2) 0.043(2) 0.0035(19) 0.013(2) -0.001(2)
P1 0.0460(7) 0.0533(8) 0.0450(7) -0.0031(6) 0.0021(5) 0.0018(6)
P2 0.0467(7) 0.0549(7) 0.0371(6) 0.0014(5) 0.0060(5) -0.0050(6)
Cl8 0.079(3) 0.160(7) 0.152(6) -0.075(6) 0.026(4) -0.021(4)
C38 0.088(9) 0.117(13) 0.141(11) -0.019(9) 0.034(8) -0.011(8)
Cl6 0.130(6) 0.095(5) 0.147(6) -0.034(4) 0.051(5) -0.031(4)
Cl7 0.082(5) 0.099(5) 0.123(6) 0.033(4) -0.003(4) -0.003(4)
Cl5 0.093(4) 0.105(6) 0.088(4) -0.012(5) 0.005(4) 0.000(5)
Cl4 0.224(13) 0.179(10) 0.268(14) 0.067(9) 0.067(11) -0.022(9)
Cl3 0.142(7) 0.126(7) 0.208(9) -0.092(7) -0.079(7) 0.046(5)
C37 0.183(16) 0.130(13) 0.151(13) -0.022(9) -0.015(10) -0.067(11)

loop_
_atom_type_symbol
_atom_type_description
_atom_type_scat_dispersion_real
_atom_type_scat_dispersion_imag
_atom_type_scat_source
C C 0.0033 0.0016 'International Tables Vol C Tables 4.2.6.8 and 6.1.1.4'
H H 0.0000 0.0000 'International Tables Vol C Tables 4.2.6.8 and 6.1.1.4'
Au Au -2.0133 8.8022 'International Tables Vol C Tables 4.2.6.8 and 6.1.1.4'
Cl Cl 0.1484 0.1585 'International Tables Vol C Tables 4.2.6.8 and 6.1.1.4'
F F 0.0171 0.0103 'International Tables Vol C Tables 4.2.6.8 and 6.1.1.4'
N N 0.0061 0.0033 'International Tables Vol C Tables 4.2.6.8 and 6.1.1.4'
P P 0.1023 0.0942 'International Tables Vol C Tables 4.2.6.8 and 6.1.1.4'

loop_
_geom_angle_atom_site_label_1
_geom_angle_atom_site_label_2
_geom_angle_atom_site_label_3
_geom_angle
P1 Au1 Cl1 177.12(6)
P2 Au2 Cl2 177.04(7)
C2 C1 P1 117.3(4)
C6 C1 C2 119.5(5)
C6 C1 P1 123.1(4)
C1 C2 H2 119.4
C3 C2 C1 121.2(6)
C3 C2 H2 119.4
C2 C3 H3 120.5
C2 C3 C4 118.9(6)
C4 C3 H3 120.5
C3 C4 H4 119.5
C5 C4 C3 121.0(6)
C5 C4 H4 119.5
C4 C5 H5 120.0
C4 C5 C6 119.9(6)
C6 C5 H5 120.0
C1 C6 C5 119.4(6)
C1 C6 H6 120.3
C5 C6 H6 120.3
C8 C7 P1 117.3(4)
C12 C7 C8 118.7(5)
C12 C7 P1 124.0(5)
C7 C8 H8 119.9
C9 C8 C7 120.2(6)
C9 C8 H8 119.9
C8 C9 H9 119.8
C10 C9 C8 120.4(7)
C10 C9 H9 119.8
C9 C10 H10 120.0
C11 C10 C9 119.9(6)
C11 C10 H10 120.0
C10 C11 H11 120.2
C10 C11 C12 119.6(6)
C12 C11 H11 120.2
C7 C12 C11 121.3(6)
C7 C12 H12 119.4
C11 C12 H12 119.4
C14 C13 P1 120.7(4)
C18 C13 C14 116.6(5)
C18 C13 P1 122.5(4)
C13 C14 H14 119.0
C15 C14 C13 121.9(5)
C15 C14 H14 119.0
C14 C15 H15 120.6
C14 C15 C16 118.9(5)
C16 C15 H15 120.6
C15 C16 C17 121.9(5)
F2 C16 C15 120.0(4)
F2 C16 C17 118.1(5)
C16 C17 N1 124.0(5)
C18 C17 C16 117.3(5)
C18 C17 N1 118.5(4)
C17 C18 C13 123.2(5)
F1 C18 C13 119.2(5)
F1 C18 C17 117.5(5)
C20 C19 P2 117.1(4)
C24 C19 C20 119.7(5)
C24 C19 P2 123.0(4)
C19 C20 H20 120.2
C21 C20 C19 119.7(6)
C21 C20 H20 120.2
C20 C21 H21 120.1
C22 C21 C20 119.8(7)
C22 C21 H21 120.1
C21 C22 H22 119.6
C21 C22 C23 120.8(7)
C23 C22 H22 119.6
C22 C23 H23 120.5
C24 C23 C22 119.0(6)
C24 C23 H23 120.5
C19 C24 C23 121.1(6)
C19 C24 H24 119.5
C23 C24 H24 119.5
C26 C25 C30 120.8(6)
C26 C25 P2 119.2(5)
C30 C25 P2 119.9(5)
C25 C26 H26 120.8
C25 C26 C27 118.5(7)
C27 C26 H26 120.8
C26 C27 H27 119.8
C28 C27 C26 120.4(7)
C28 C27 H27 119.8
C27 C28 H28 119.4
C29 C28 C27 121.2(7)
C29 C28 H28 119.4
C28 C29 H29 119.8
C28 C29 C30 120.4(7)
C30 C29 H29 119.8
C25 C30 C29 118.6(7)
C25 C30 H30 120.7
C29 C30 H30 120.7
C32 C31 C36 117.0(5)
C32 C31 P2 119.6(4)
C36 C31 P2 123.1(4)
C33 C32 C31 123.5(5)
F3 C32 C31 118.6(4)
F3 C32 C33 117.9(4)
C32 C33 C34 116.3(4)
C32 C33 N2 125.7(4)
C34 C33 N2 117.1(5)
C35 C34 C33 122.8(5)
F4 C34 C33 116.7(5)
F4 C34 C35 120.5(5)
C34 C35 H35 120.7
C34 C35 C36 118.6(5)
C36 C35 H35 120.7
C31 C36 H36 119.1
C35 C36 C31 121.8(5)
C35 C36 H36 119.1
N2 N1 C17 120.8(4)
N1 N2 C33 122.1(4)
C1 P1 Au1 109.30(18)
C1 P1 C7 107.0(3)
C1 P1 C13 108.2(2)
C7 P1 Au1 116.5(2)
C7 P1 C13 104.2(2)
C13 P1 Au1 111.34(17)
C19 P2 Au2 113.85(18)
C19 P2 C25 104.5(3)
C19 P2 C31 107.5(2)
C25 P2 Au2 115.38(18)
C25 P2 C31 104.6(2)
C31 P2 Au2 110.28(16)
Cl8 C38 H38 107.7
Cl8 C38 Cl6 111.0
Cl8 C38 Cl7 111.2
Cl6 C38 H38 107.7
Cl6 C38 Cl7 111.4
Cl7 C38 H38 107.7
Cl5 C37 Cl3 111.4
Cl5 C37 H37 107.7
Cl4 C37 Cl5 111.1
Cl4 C37 Cl3 111.0
Cl4 C37 H37 107.7
Cl3 C37 H37 107.7

loop_
_geom_bond_atom_site_label_1
_geom_bond_atom_site_label_2
_geom_bond_distance
Au1 Cl1 2.2797(16)
Au1 P1 2.2278(14)
Au2 Cl2 2.2693(16)
Au2 P2 2.2230(13)
C1 C2 1.390(8)
C1 C6 1.385(8)
C1 P1 1.792(5)
C2 H2 0.9400
C2 C3 1.368(9)
C3 H3 0.9400
C3 C4 1.386(10)
C4 H4 0.9400
C4 C5 1.369(10)
C5 H5 0.9400
C5 C6 1.395(8)
C6 H6 0.9400
C7 C8 1.394(8)
C7 C12 1.346(8)
C7 P1 1.817(5)
C8 H8 0.9400
C8 C9 1.375(9)
C9 H9 0.9400
C9 C10 1.374(10)
C10 H10 0.9400
C10 C11 1.353(10)
C11 H11 0.9400
C11 C12 1.404(8)
C12 H12 0.9400
C13 C14 1.401(7)
C13 C18 1.378(7)
C13 P1 1.823(5)
C14 H14 0.9400
C14 C15 1.361(8)
C15 H15 0.9400
C15 C16 1.378(8)
C16 C17 1.378(7)
C16 F2 1.350(6)
C17 C18 1.376(7)
C17 N1 1.447(7)
C18 F1 1.337(6)
C19 C20 1.392(8)
C19 C24 1.372(8)
C19 P2 1.805(6)
C20 H20 0.9400
C20 C21 1.389(10)
C21 H21 0.9400
C21 C22 1.376(11)
C22 H22 0.9400
C22 C23 1.386(11)
C23 H23 0.9400
C23 C24 1.382(9)
C24 H24 0.9400
C25 C26 1.358(9)
C25 C30 1.395(8)
C25 P2 1.815(5)
C26 H26 0.9400
C26 C27 1.416(10)
C27 H27 0.9400
C27 C28 1.346(11)
C28 H28 0.9400
C28 C29 1.345(11)
C29 H29 0.9400
C29 C30 1.397(9)
C30 H30 0.9400
C31 C32 1.384(7)
C31 C36 1.397(7)
C31 P2 1.824(5)
C32 C33 1.383(7)
C32 F3 1.346(6)
C33 C34 1.402(7)
C33 N2 1.435(6)
C34 C35 1.361(7)
C34 F4 1.341(6)
C35 H35 0.9400
C35 C36 1.383(8)
C36 H36 0.9400
N1 N2 1.238(6)
Cl8 C38 1.7710
C38 H38 0.9900
C38 Cl6 1.7724
C38 Cl7 1.7743
Cl5 C37 1.7717
Cl4 C37 1.7695
Cl3 C37 1.7748
C37 H37 0.9900

loop_
_geom_torsion_atom_site_label_1
_geom_torsion_atom_site_label_2
_geom_torsion_atom_site_label_3
_geom_torsion_atom_site_label_4
_geom_torsion
C1 C2 C3 C4 -1.7(10)
C2 C1 C6 C5 2.0(8)
C2 C1 P1 Au1 -57.2(5)
C2 C1 P1 C7 69.7(5)
C2 C1 P1 C13 -178.6(4)
C2 C3 C4 C5 1.5(10)
C3 C4 C5 C6 0.4(9)
C4 C5 C6 C1 -2.1(8)
C6 C1 C2 C3 -0.1(9)
C6 C1 P1 Au1 118.3(4)
C6 C1 P1 C7 -114.8(5)
C6 C1 P1 C13 -3.1(5)
C7 C8 C9 C10 0.5(12)
C8 C7 C12 C11 0.8(10)
C8 C7 P1 Au1 -55.2(6)
C8 C7 P1 C1 -177.8(5)
C8 C7 P1 C13 67.8(6)
C8 C9 C10 C11 -0.6(11)
C9 C10 C11 C12 0.8(10)
C10 C11 C12 C7 -0.9(10)
C12 C7 C8 C9 -0.6(10)
C12 C7 P1 Au1 128.2(5)
C12 C7 P1 C1 5.6(6)
C12 C7 P1 C13 -108.8(5)
C13 C14 C15 C16 -1.5(8)
C14 C13 C18 C17 4.0(8)
C14 C13 C18 F1 -176.5(5)
C14 C13 P1 Au1 -8.2(5)
C14 C13 P1 C1 112.0(4)
C14 C13 P1 C7 -134.5(4)
C14 C15 C16 C17 0.3(8)
C14 C15 C16 F2 178.6(5)
C15 C16 C17 C18 2.9(8)
C15 C16 C17 N1 177.0(5)
C16 C17 C18 C13 -5.2(8)
C16 C17 C18 F1 175.3(4)
C16 C17 N1 N2 60.9(7)
C17 N1 N2 C33 2.9(7)
C18 C13 C14 C15 -0.5(7)
C18 C13 P1 Au1 166.4(4)
C18 C13 P1 C1 -73.4(5)
C18 C13 P1 C7 40.1(5)
C18 C17 N1 N2 -125.1(5)
C19 C20 C21 C22 0.1(11)
C20 C19 C24 C23 1.7(9)
C20 C19 P2 Au2 43.5(5)
C20 C19 P2 C25 -83.3(5)
C20 C19 P2 C31 165.9(4)
C20 C21 C22 C23 -1.0(12)
C21 C22 C23 C24 2.2(11)
C22 C23 C24 C19 -2.5(10)
C24 C19 C20 C21 -0.5(10)
C24 C19 P2 Au2 -141.2(4)
C24 C19 P2 C25 92.1(5)
C24 C19 P2 C31 -18.7(5)
C25 C26 C27 C28 2.3(10)
C26 C25 C30 C29 0.9(10)
C26 C25 P2 Au2 45.0(5)
C26 C25 P2 C19 170.7(5)
C26 C25 P2 C31 -76.4(5)
C26 C27 C28 C29 -0.8(12)
C27 C28 C29 C30 -0.6(12)
C28 C29 C30 C25 0.6(11)
C30 C25 C26 C27 -2.3(9)
C30 C25 P2 Au2 -135.2(4)
C30 C25 P2 C19 -9.4(5)
C30 C25 P2 C31 103.5(5)
C31 C32 C33 C34 1.5(7)
C31 C32 C33 N2 170.5(5)
C32 C31 C36 C35 -1.0(8)
C32 C31 P2 Au2 55.6(4)
C32 C31 P2 C19 -69.0(4)
C32 C31 P2 C25 -179.7(4)
C32 C33 C34 C35 -2.4(8)
C32 C33 C34 F4 177.6(4)
C32 C33 N2 N1 63.5(7)
C33 C34 C35 C36 1.7(8)
C34 C33 N2 N1 -127.5(5)
C34 C35 C36 C31 0.1(8)
C36 C31 C32 C33 0.2(7)
C36 C31 C32 F3 179.5(4)
C36 C31 P2 Au2 -117.6(4)
C36 C31 P2 C19 117.7(5)
C36 C31 P2 C25 7.0(5)
F2 C16 C17 C18 -175.5(4)
F2 C16 C17 N1 -1.4(7)
F3 C32 C33 C34 -177.8(4)
F3 C32 C33 N2 -8.8(7)
F4 C34 C35 C36 -178.4(5)
N1 C17 C18 C13 -179.5(5)
N1 C17 C18 F1 0.9(7)
N2 C33 C34 C35 -172.5(5)
N2 C33 C34 F4 7.6(7)
P1 C1 C2 C3 175.6(5)
P1 C1 C6 C5 -173.4(4)
P1 C7 C8 C9 -177.3(6)
P1 C7 C12 C11 177.4(5)
P1 C13 C14 C15 174.4(4)
P1 C13 C18 C17 -170.9(4)
P1 C13 C18 F1 8.7(7)
P2 C19 C20 C21 175.0(6)
P2 C19 C24 C23 -173.6(4)
P2 C25 C26 C27 177.5(5)
P2 C25 C30 C29 -178.9(5)
P2 C31 C32 C33 -173.5(4)
P2 C31 C32 F3 5.8(6)
P2 C31 C36 C35 172.4(4)
